data_2013303
loop_
_publ_author_name
'Noland, Wayland E.'
'Cole, Kevin P.'
'Britton, Doyle'

_publ_section_title
;
 Five (1<i>H</i>-pyrrol-2-yl)pyridines
;
_journal_issue 5
_journal_name_full 'Acta Crystallographica Section C'
_journal_page_first o263
_journal_page_last o267
_journal_paper_doi 10.1107/S0108270103007042
_journal_volume 59
_journal_year 2003
_chemical_formula_iupac 'C9 H8 N2'
_chemical_formula_moiety 'C9 H8 N2'
_chemical_formula_sum 'C9 H8 N2'
_chemical_formula_weight 144.17
_chemical_name_systematic
;
3-(1H-pyrrol-2-yl)pyridine
;
_space_group_IT_number 14
_symmetry_cell_setting monoclinic
_symmetry_space_group_name_Hall '-P 2yn'
_symmetry_space_group_name_H-M 'P 1 21/n 1'
_atom_sites_solution_hydrogens geom
_atom_sites_solution_primary direct
_atom_sites_solution_secondary difmap
_audit_creation_method 'SHELXTL plus manual additions'
_cell_angle_alpha 90.00
_cell_angle_beta 98.100(10)
_cell_angle_gamma 90.00
_cell_formula_units_Z 4
_cell_length_a 5.3537(13)
_cell_length_b 11.654(3)
_cell_length_c 11.990(3)
_cell_measurement_reflns_used 2058
_cell_measurement_temperature 174(2)
_cell_measurement_theta_max 27.0
_cell_measurement_theta_min 2.4
_cell_volume 740.6(3)
_computing_cell_refinement 'SAINT (Siemens, 1995)'
_computing_data_collection 'SMART (Siemens, 1995)'
_computing_data_reduction SAINT
_computing_molecular_graphics SHELXTL
_computing_publication_material SHELXTL
_computing_structure_refinement SHELXTL
_computing_structure_solution 'SHELXTL (Sheldrick, 1997)'
_diffrn_ambient_temperature 174(2)
_diffrn_measured_fraction_theta_full 0.993
_diffrn_measured_fraction_theta_max 0.993
_diffrn_measurement_device_type 'Siemens SMART area-detector'
_diffrn_measurement_method \w
_diffrn_radiation_monochromator graphite
_diffrn_radiation_source 'fine-focus sealed tube'
_diffrn_radiation_type MoK\a
_diffrn_radiation_wavelength 0.71073
_diffrn_reflns_av_R_equivalents 0.030
_diffrn_reflns_av_sigmaI/netI 0.033
_diffrn_reflns_limit_h_max 6
_diffrn_reflns_limit_h_min -6
_diffrn_reflns_limit_k_max 15
_diffrn_reflns_limit_k_min -11
_diffrn_reflns_limit_l_max 14
_diffrn_reflns_limit_l_min -15
_diffrn_reflns_number 4676
_diffrn_reflns_theta_full 27.50
_diffrn_reflns_theta_max 27.50
_diffrn_reflns_theta_min 2.45
_diffrn_standards_decay_% <1
_exptl_absorpt_coefficient_mu 0.080
_exptl_absorpt_correction_T_max 0.99
_exptl_absorpt_correction_T_min 0.97
_exptl_absorpt_correction_type multi-scan
_exptl_absorpt_process_details '(SADABS; Sheldrick, 1996; Blessing, 1995)'
_exptl_crystal_colour colorless
_exptl_crystal_density_diffrn 1.293
_exptl_crystal_density_meas ?
_exptl_crystal_density_method 'not measured'
_exptl_crystal_description needle
_exptl_crystal_F_000 304
_exptl_crystal_size_max 0.35
_exptl_crystal_size_mid 0.15
_exptl_crystal_size_min 0.05
_refine_diff_density_max 0.19
_refine_diff_density_min -0.17
_refine_ls_extinction_coef 0.022(6)
_refine_ls_extinction_expression Fc^*^=kFc[1+0.001xFc^2^\l^3^/sin(2\q)]^-1/4^
_refine_ls_extinction_method SHELXTL
_refine_ls_goodness_of_fit_ref 1.02
_refine_ls_hydrogen_treatment mixed
_refine_ls_matrix_type full
_refine_ls_number_parameters 105
_refine_ls_number_reflns 1681
_refine_ls_number_restraints 0
_refine_ls_restrained_S_all 1.02
_refine_ls_R_factor_all 0.069
_refine_ls_R_factor_gt 0.044
_refine_ls_shift/su_max 0.001
_refine_ls_shift/su_mean 0.000
_refine_ls_structure_factor_coef Fsqd
_refine_ls_weighting_details 'calc w = 1/[\s^2^(Fo^2^)+(0.058P)^2^+0.116P] where  P = (Fo^2^+2Fc^2^)/3'
_refine_ls_weighting_scheme calc
_refine_ls_wR_factor_gt 0.104
_refine_ls_wR_factor_ref 0.114
_reflns_number_gt 1232
_reflns_number_total 1681
_reflns_threshold_expression I>2\s(I)
_cod_data_source_file kb1000.cif
_cod_data_source_block II
_cod_depositor_comments
;
The following automatic conversions were performed:

'_exptl_crystal_density_meas' value 'not measured' was changed to '?'
- the value is perceived as not measured.

Automatic conversion script
Id: cif_fix_values 3008 2015-01-20 13:52:24Z robertas 
;
_cod_original_sg_symbol_H-M 'P 21/n'
_cod_database_code 2013303
_cod_database_fobs_code 2013303

loop_
_symmetry_equiv_pos_as_xyz
'x, y, z'
'-x+1/2, y+1/2, -z+1/2'
'-x, -y, -z'
'x-1/2, -y-1/2, z-1/2'

loop_
_atom_site_label
_atom_site_fract_x
_atom_site_fract_y
_atom_site_fract_z
_atom_site_U_iso_or_equiv
_atom_site_adp_type
_atom_site_calc_flag
_atom_site_refinement_flags
_atom_site_occupancy
_atom_site_disorder_assembly
_atom_site_disorder_group
_atom_site_type_symbol
N1 0.1570(2) 0.18720(11) 0.49705(10) 0.0382(4) Uani d . 1 . . N
C2 0.3451(3) 0.26068(13) 0.53070(12) 0.0353(4) Uani d . 1 . . C
H2 0.4423 0.2876 0.4756 0.042 Uiso calc R 1 . . H
C3 0.4083(2) 0.30048(12) 0.64082(11) 0.0288(3) Uani d . 1 . . C
C4 0.2632(3) 0.25840(13) 0.72014(12) 0.0315(4) Uani d . 1 . . C
H4 0.2980 0.2822 0.7965 0.038 Uiso calc R 1 . . H
C5 0.0695(3) 0.18224(13) 0.68719(12) 0.0343(4) Uani d . 1 . . C
H5 -0.0298 0.1530 0.7405 0.041 Uiso calc R 1 . . H
C6 0.0218(3) 0.14906(13) 0.57566(12) 0.0361(4) Uani d . 1 . . C
H6 -0.1126 0.0970 0.5536 0.043 Uiso calc R 1 . . H
C7 0.6152(3) 0.38164(12) 0.66867(11) 0.0296(3) Uani d . 1 . . C
N8 0.7188(2) 0.40504(10) 0.77786(10) 0.0309(3) Uani d . 1 . . N
H8 0.678(3) 0.3731(15) 0.8438(14) 0.044(5) Uiso d . 1 . . H
C9 0.9103(3) 0.48217(13) 0.77801(13) 0.0352(4) Uani d . 1 . . C
H9 1.0127 0.5115 0.8429 0.042 Uiso calc R 1 . . H
C10 0.9299(3) 0.51011(14) 0.66894(13) 0.0381(4) Uani d . 1 . . C
H10 1.0463 0.5627 0.6443 0.046 Uiso calc R 1 . . H
C11 0.7455(3) 0.44653(13) 0.59991(13) 0.0354(4) Uani d . 1 . . C
H11 0.7160 0.4480 0.5199 0.042 Uiso calc R 1 . . H

loop_
_atom_site_aniso_label
_atom_site_aniso_U_11
_atom_site_aniso_U_22
_atom_site_aniso_U_33
_atom_site_aniso_U_12
_atom_site_aniso_U_13
_atom_site_aniso_U_23
N1 0.0423(7) 0.0413(8) 0.0305(7) -0.0014(6) 0.0027(5) -0.0030(6)
C2 0.0404(8) 0.0382(8) 0.0278(8) -0.0003(7) 0.0071(6) 0.0006(6)
C3 0.0313(7) 0.0268(7) 0.0279(7) 0.0065(6) 0.0030(5) 0.0023(6)
C4 0.0349(7) 0.0333(8) 0.0262(7) 0.0041(6) 0.0041(6) -0.0017(6)
C5 0.0346(8) 0.0368(8) 0.0321(8) -0.0001(7) 0.0075(6) 0.0016(6)
C6 0.0348(7) 0.0355(8) 0.0373(8) -0.0011(7) 0.0026(6) -0.0027(7)
C7 0.0326(7) 0.0300(7) 0.0263(7) 0.0058(6) 0.0047(6) 0.0005(6)
N8 0.0348(6) 0.0325(7) 0.0257(7) 0.0014(5) 0.0057(5) -0.0004(5)
C9 0.0326(8) 0.0349(8) 0.0384(9) -0.0001(7) 0.0056(6) -0.0055(6)
C10 0.0372(8) 0.0359(8) 0.0429(9) -0.0017(7) 0.0120(7) 0.0002(7)
C11 0.0394(8) 0.0370(8) 0.0306(8) 0.0023(7) 0.0077(6) 0.0013(6)

loop_
_atom_type_symbol
_atom_type_description
_atom_type_scat_dispersion_real
_atom_type_scat_dispersion_imag
_atom_type_scat_source
C C 0.0033 0.0016 'International Tables Vol C Tables 4.2.6.8 and 6.1.1.4'
H H 0.0000 0.0000 'International Tables Vol C Tables 4.2.6.8 and 6.1.1.4'
N N 0.0061 0.0033 'International Tables Vol C Tables 4.2.6.8 and 6.1.1.4'

loop_
_geom_angle_atom_site_label_1
_geom_angle_atom_site_label_2
_geom_angle_atom_site_label_3
_geom_angle
C2 N1 C6 117.18(13)
N1 C2 C3 124.70(14)
N1 C2 H2 117.6
C3 C2 H2 117.6
C2 C3 C4 116.28(13)
C2 C3 C7 120.49(13)
C4 C3 C7 123.23(13)
C5 C4 C3 119.87(13)
C5 C4 H4 120.1
C3 C4 H4 120.1
C4 C5 C6 119.09(14)
C4 C5 H5 120.5
C6 C5 H5 120.5
N1 C6 C5 122.88(14)
N1 C6 H6 118.6
C5 C6 H6 118.6
N8 C7 C11 106.86(13)
N8 C7 C3 122.54(12)
C11 C7 C3 130.60(13)
C9 N8 C7 109.54(12)
C9 N8 H8 122.1(10)
C7 N8 H8 128.3(10)
N8 C9 C10 108.36(13)
N8 C9 H9 125.8
C10 C9 H9 125.8
C9 C10 C11 107.20(14)
C9 C10 H10 126.4
C11 C10 H10 126.4
C7 C11 C10 108.04(13)
C7 C11 H11 126.0
C10 C11 H11 126.0

loop_
_geom_bond_atom_site_label_1
_geom_bond_atom_site_label_2
_geom_bond_site_symmetry_2
_geom_bond_distance
_geom_bond_publ_flag
N1 C2 . 1.340(2) ?
N1 C6 . 1.342(2) ?
C2 C3 . 1.395(2) ?
C2 H2 . 0.9500 ?
C3 C4 . 1.399(2) ?
C3 C7 . 1.459(2) ?
C4 C5 . 1.380(2) ?
C4 H4 . 0.9500 ?
C5 C6 . 1.381(2) ?
C5 H5 . 0.9500 ?
C6 H6 . 0.9500 ?
C7 N8 . 1.375(2) ?
C7 C11 . 1.379(2) ?
N8 C9 . 1.364(2) ?
N8 H8 . 0.93(2) ?
C9 C10 . 1.366(2) ?
C9 H9 . 0.9500 ?
C10 C11 . 1.406(2) ?
C10 H10 . 0.9500 ?
C11 H11 . 0.9500 ?

loop_
_geom_torsion_atom_site_label_1
_geom_torsion_atom_site_label_2
_geom_torsion_atom_site_label_3
_geom_torsion_atom_site_label_4
_geom_torsion
C6 N1 C2 C3 -0.4(2)
N1 C2 C3 C4 0.6(2)
N1 C2 C3 C7 -179.29(13)
C2 C3 C4 C5 -0.3(2)
C7 C3 C4 C5 179.61(13)
C3 C4 C5 C6 -0.2(2)
C2 N1 C6 C5 -0.1(2)
C4 C5 C6 N1 0.4(2)
C2 C3 C7 N8 -166.14(13)
C4 C3 C7 N8 14.0(2)
C2 C3 C7 C11 13.0(2)
C4 C3 C7 C11 -166.92(15)
C11 C7 N8 C9 -0.31(16)
C3 C7 N8 C9 178.97(12)
C7 N8 C9 C10 0.67(17)
N8 C9 C10 C11 -0.75(17)
N8 C7 C11 C10 -0.15(16)
C3 C7 C11 C10 -179.36(14)
C9 C10 C11 C7 0.56(17)

loop_
_cod_related_entry_id
_cod_related_entry_database
_cod_related_entry_code
1 ChemSpider 61433
